data_7001564
loop_
_publ_author_name
'Mendoza-Espinosa, Daniel'
'Hanna, Tracy A.'

_publ_section_title
;
 Synthesis, X-ray structures and reactivity of calix[5]arene
 bismuth(iii) and antimony(iii) complexes
;
_journal_issue 26
_journal_name_full 'Dalton Transactions'
_journal_page_first 5211
_journal_page_last 5225
_journal_paper_doi 10.1039/b903943k
_journal_year 2009
_chemical_formula_moiety 'C62 H72 O6 Sb2'
_chemical_formula_sum 'C62 H72 O6 Sb2'
_chemical_formula_weight 1156.72
_chemical_name_systematic
;
?
;
_space_group_IT_number 2
_symmetry_cell_setting triclinic
_symmetry_space_group_name_Hall '-P 1'
_symmetry_space_group_name_H-M 'P -1'
_atom_sites_solution_hydrogens geom
_atom_sites_solution_primary direct
_atom_sites_solution_secondary difmap
_audit_creation_method SHELXL-97
_cell_angle_alpha 94.706(5)
_cell_angle_beta 109.515(5)
_cell_angle_gamma 105.495(5)
_cell_formula_units_Z 2
_cell_length_a 14.411(4)
_cell_length_b 16.183(4)
_cell_length_c 16.211(4)
_cell_measurement_reflns_used 500
_cell_measurement_temperature 213(2)
_cell_measurement_theta_max 25
_cell_measurement_theta_min 2
_cell_volume 3372.3(15)
_computing_cell_refinement 'Bruker SMART'
_computing_data_collection 'Bruker SMART'
_computing_data_reduction 'Bruker SAINT'
_computing_molecular_graphics 'Bruker SHELXTL'
_computing_publication_material 'Bruker SHELXTL'
_computing_structure_refinement 'SHELXL-97 (Sheldrick, 1997)'
_computing_structure_solution 'SHELXS-97 (Sheldrick, 1990)'
_diffrn_ambient_temperature 213(2)
_diffrn_detector_area_resol_mean 'not recorded'
_diffrn_measured_fraction_theta_full 0.989
_diffrn_measured_fraction_theta_max 0.989
_diffrn_measurement_device_type 'Bruker SMART 1000'
_diffrn_measurement_method 'phi and omega scans'
_diffrn_radiation_monochromator graphite
_diffrn_radiation_source 'fine-focus sealed tube'
_diffrn_radiation_type MoK\a
_diffrn_radiation_wavelength 0.71073
_diffrn_reflns_av_R_equivalents 0.0772
_diffrn_reflns_av_sigmaI/netI 0.1008
_diffrn_reflns_limit_h_max 16
_diffrn_reflns_limit_h_min -12
_diffrn_reflns_limit_k_max 17
_diffrn_reflns_limit_k_min -17
_diffrn_reflns_limit_l_max 16
_diffrn_reflns_limit_l_min -18
_diffrn_reflns_number 18324
_diffrn_reflns_theta_full 23.34
_diffrn_reflns_theta_max 23.34
_diffrn_reflns_theta_min 1.58
_diffrn_standards_interval_count 'not recorded'
_diffrn_standards_interval_time 'not recorded'
_diffrn_standards_number 'not recorded'
_exptl_absorpt_coefficient_mu 0.842
_exptl_absorpt_correction_T_max 0.9131
_exptl_absorpt_correction_T_min 0.8701
_exptl_absorpt_correction_type multi-scan
_exptl_absorpt_process_details sadabs
_exptl_crystal_colour Colorless
_exptl_crystal_density_diffrn 1.139
_exptl_crystal_density_method 'not measured'
_exptl_crystal_description Needle
_exptl_crystal_F_000 1188
_exptl_crystal_size_max 0.17
_exptl_crystal_size_mid 0.15
_exptl_crystal_size_min 0.11
_refine_diff_density_max 1.950
_refine_diff_density_min -0.835
_refine_diff_density_rms 0.216
_refine_ls_extinction_method none
_refine_ls_goodness_of_fit_ref 1.064
_refine_ls_hydrogen_treatment constr
_refine_ls_matrix_type full
_refine_ls_number_parameters 624
_refine_ls_number_reflns 9667
_refine_ls_number_restraints 90
_refine_ls_restrained_S_all 1.073
_refine_ls_R_factor_all 0.1003
_refine_ls_R_factor_gt 0.0634
_refine_ls_shift/su_max 0.009
_refine_ls_shift/su_mean 0.000
_refine_ls_structure_factor_coef Fsqd
_refine_ls_weighting_details 'calc w=1/[\s^2^(Fo^2^)+(0.1317P)^2^+0.0000P] where P=(Fo^2^+2Fc^2^)/3'
_refine_ls_weighting_scheme calc
_refine_ls_wR_factor_gt 0.1993
_refine_ls_wR_factor_ref 0.2224
_reflns_number_gt 6397
_reflns_number_total 9667
_reflns_threshold_expression >2sigma(I)
_cod_data_source_file b903943k.txt
_cod_data_source_block tcu140m
_cod_depositor_comments
;
The following automatic conversions were performed:
'_symmetry_cell_setting' value 'Triclinic' changed to 'triclinic'
according to '/home/saulius/struct/CIF-dictionaries/cif_core.dic'
dictionary named 'cif_core.dic' version 2.4.1 from 2010-06-29.

Automatic conversion script
Id: cif_fix_enum 1527 2010-12-29 10:47:43Z saulius 
;
_cod_original_cell_volume 3372.4(16)
_cod_database_code 7001564

loop_
_symmetry_equiv_pos_as_xyz
'x, y, z'
'-x, -y, -z'

loop_
_atom_site_label
_atom_site_type_symbol
_atom_site_fract_x
_atom_site_fract_y
_atom_site_fract_z
_atom_site_U_iso_or_equiv
_atom_site_adp_type
_atom_site_occupancy
_atom_site_symmetry_multiplicity
_atom_site_calc_flag
_atom_site_refinement_flags
_atom_site_disorder_assembly
_atom_site_disorder_group
Sb1 Sb 0.45231(5) 0.37070(4) -0.00783(4) 0.0305(2) Uani 1 1 d . . .
O1 O 0.5586(4) 0.4017(4) 0.1142(4) 0.0294(14) Uani 1 1 d . . .
C1 C 0.6356(7) 0.3620(6) 0.1427(5) 0.026(2) Uani 1 1 d . . .
Sb2 Sb 0.50912(5) 0.22659(4) -0.14954(4) 0.0354(2) Uani 1 1 d . . .
O2 O 0.5418(5) 0.4630(4) -0.0503(4) 0.0315(15) Uani 1 1 d . . .
C2 C 0.6239(7) 0.2992(6) 0.1948(6) 0.033(2) Uani 1 1 d . . .
O3 O 0.4030(5) 0.2778(4) -0.2172(4) 0.0348(16) Uani 1 1 d . . .
C3 C 0.7042(8) 0.2667(7) 0.2298(6) 0.037(2) Uani 1 1 d . . .
H3A H 0.6960 0.2243 0.2654 0.044 Uiso 1 1 calc R . .
O4 O 0.4033(5) 0.1115(4) -0.1719(4) 0.0392(16) Uani 1 1 d . . .
C4 C 0.7969(8) 0.2922(7) 0.2160(6) 0.037(2) Uani 1 1 d . A .
O5 O 0.4803(5) 0.1223(4) 0.0884(4) 0.0384(16) Uani 1 1 d . . .
C5 C 0.8037(7) 0.3542(6) 0.1623(6) 0.033(2) Uani 1 1 d . . .
H5A H 0.8652 0.3733 0.1511 0.039 Uiso 1 1 calc R . .
O6 O 0.5006(5) 0.2766(4) -0.0412(4) 0.0379(16) Uani 1 1 d . . .
C6 C 0.7262(7) 0.3895(6) 0.1245(6) 0.029(2) Uani 1 1 d . . .
C7 C 0.8891(8) 0.2591(7) 0.2623(7) 0.049(3) Uani 1 1 d D . .
C8 C 0.857(2) 0.1618(11) 0.2343(17) 0.085(10) Uiso 0.478(11) 1 d PD A 1
H8A H 0.7915 0.1419 0.1845 0.127 Uiso 0.478(11) 1 calc PR A 1
H8B H 0.8509 0.1340 0.2837 0.127 Uiso 0.478(11) 1 calc PR A 1
H8C H 0.9097 0.1466 0.2165 0.127 Uiso 0.478(11) 1 calc PR A 1
C8A C 0.862(2) 0.1859(15) 0.3138(17) 0.097(10) Uiso 0.522(11) 1 d PD A 2
H8AA H 0.7963 0.1431 0.2773 0.145 Uiso 0.522(11) 1 calc PR A 2
H8AB H 0.8582 0.2107 0.3685 0.145 Uiso 0.522(11) 1 calc PR A 2
H8AC H 0.9160 0.1578 0.3280 0.145 Uiso 0.522(11) 1 calc PR A 2
C9 C 0.9224(19) 0.2837(15) 0.3641(11) 0.060(7) Uiso 0.478(11) 1 d PD A 1
H9A H 0.8736 0.2444 0.3835 0.090 Uiso 0.478(11) 1 calc PR A 1
H9B H 0.9234 0.3432 0.3798 0.090 Uiso 0.478(11) 1 calc PR A 1
H9C H 0.9911 0.2792 0.3931 0.090 Uiso 0.478(11) 1 calc PR A 1
C9A C 0.983(2) 0.3319(17) 0.3299(18) 0.137(15) Uiso 0.522(11) 1 d PD A 2
H9AA H 1.0232 0.3644 0.2988 0.205 Uiso 0.522(11) 1 calc PR A 2
H9AB H 1.0260 0.3063 0.3731 0.205 Uiso 0.522(11) 1 calc PR A 2
H9AC H 0.9591 0.3709 0.3603 0.205 Uiso 0.522(11) 1 calc PR A 2
C10 C 0.9828(17) 0.3025(15) 0.2387(16) 0.067(8) Uiso 0.478(11) 1 d PD A 1
H10A H 0.9714 0.2761 0.1788 0.101 Uiso 0.478(11) 1 calc PR A 1
H10B H 1.0445 0.2945 0.2805 0.101 Uiso 0.478(11) 1 calc PR A 1
H10C H 0.9917 0.3644 0.2418 0.101 Uiso 0.478(11) 1 calc PR A 1
C10A C 0.924(2) 0.2212(17) 0.1920(16) 0.099(10) Uiso 0.522(11) 1 d PD A 2
H10D H 0.8654 0.1777 0.1464 0.149 Uiso 0.522(11) 1 calc PR A 2
H10E H 0.9767 0.1945 0.2204 0.149 Uiso 0.522(11) 1 calc PR A 2
H10F H 0.9534 0.2678 0.1651 0.149 Uiso 0.522(11) 1 calc PR A 2
C11 C 0.7407(7) 0.4631(6) 0.0713(6) 0.032(2) Uani 1 1 d . . .
H11A H 0.7041 0.5025 0.0845 0.039 Uiso 1 1 calc R . .
H11B H 0.8147 0.4965 0.0946 0.039 Uiso 1 1 calc R . .
C12 C 0.7055(7) 0.4398(6) -0.0297(6) 0.030(2) Uani 1 1 d . . .
C13 C 0.7738(7) 0.4204(6) -0.0666(6) 0.037(2) Uani 1 1 d . . .
H13A H 0.8376 0.4169 -0.0286 0.044 Uiso 1 1 calc R . .
C14 C 0.7491(7) 0.4060(6) -0.1604(6) 0.035(2) Uani 1 1 d . A .
C15 C 0.6561(8) 0.4149(6) -0.2135(7) 0.037(2) Uani 1 1 d . . .
H15A H 0.6392 0.4076 -0.2755 0.044 Uiso 1 1 calc R . .
C16 C 0.5854(7) 0.4345(6) -0.1781(6) 0.031(2) Uani 1 1 d . . .
C17 C 0.6103(7) 0.4445(6) -0.0856(6) 0.028(2) Uani 1 1 d . . .
C18 C 0.8241(8) 0.3862(7) -0.2016(6) 0.051(3) Uani 1 1 d D . .
C19 C 0.9338(14) 0.4515(13) -0.1454(13) 0.055(7) Uiso 0.478(11) 1 d PD A 1
H19A H 0.9267 0.5036 -0.1175 0.083 Uiso 0.478(11) 1 calc PR A 1
H19B H 0.9721 0.4671 -0.1839 0.083 Uiso 0.478(11) 1 calc PR A 1
H19C H 0.9708 0.4243 -0.0997 0.083 Uiso 0.478(11) 1 calc PR A 1
C19A C 0.9211(15) 0.3783(15) -0.1410(14) 0.076(8) Uiso 0.522(11) 1 d PD A 2
H19D H 0.9124 0.3175 -0.1365 0.114 Uiso 0.522(11) 1 calc PR A 2
H19E H 0.9397 0.4125 -0.0826 0.114 Uiso 0.522(11) 1 calc PR A 2
H19F H 0.9756 0.3997 -0.1637 0.114 Uiso 0.522(11) 1 calc PR A 2
C20 C 0.798(2) 0.3948(17) -0.2954(11) 0.078(9) Uiso 0.478(11) 1 d PD A 1
H20A H 0.7269 0.3604 -0.3296 0.117 Uiso 0.478(11) 1 calc PR A 1
H20B H 0.8436 0.3740 -0.3187 0.117 Uiso 0.478(11) 1 calc PR A 1
H20C H 0.8077 0.4557 -0.3000 0.117 Uiso 0.478(11) 1 calc PR A 1
C20A C 0.8417(16) 0.4482(12) -0.2645(12) 0.048(6) Uiso 0.522(11) 1 d PD A 2
H20D H 0.7828 0.4295 -0.3206 0.072 Uiso 0.522(11) 1 calc PR A 2
H20E H 0.9040 0.4479 -0.2752 0.072 Uiso 0.522(11) 1 calc PR A 2
H20F H 0.8496 0.5068 -0.2379 0.072 Uiso 0.522(11) 1 calc PR A 2
C21 C 0.831(2) 0.2981(12) -0.1860(18) 0.091(10) Uiso 0.478(11) 1 d PD A 1
H21A H 0.7643 0.2543 -0.2199 0.137 Uiso 0.478(11) 1 calc PR A 1
H21B H 0.8484 0.2965 -0.1231 0.137 Uiso 0.478(11) 1 calc PR A 1
H21C H 0.8836 0.2860 -0.2050 0.137 Uiso 0.478(11) 1 calc PR A 1
C21A C 0.7588(17) 0.2969(11) -0.2645(14) 0.069(7) Uiso 0.522(11) 1 d PD A 2
H21D H 0.6858 0.2918 -0.2838 0.104 Uiso 0.522(11) 1 calc PR A 2
H21E H 0.7713 0.2502 -0.2331 0.104 Uiso 0.522(11) 1 calc PR A 2
H21F H 0.7783 0.2930 -0.3161 0.104 Uiso 0.522(11) 1 calc PR A 2
C22 C 0.4849(7) 0.4464(6) -0.2404(6) 0.034(2) Uani 1 1 d . . .
H22A H 0.4398 0.4501 -0.2073 0.040 Uiso 1 1 calc R . .
H22B H 0.5013 0.5010 -0.2624 0.040 Uiso 1 1 calc R . .
C23 C 0.4283(7) 0.3701(6) -0.3191(6) 0.033(2) Uani 1 1 d . . .
C24 C 0.4143(7) 0.3821(7) -0.4059(6) 0.036(2) Uani 1 1 d . . .
H24A H 0.4372 0.4389 -0.4162 0.043 Uiso 1 1 calc R . .
C25 C 0.3665(8) 0.3113(7) -0.4793(6) 0.042(3) Uani 1 1 d . . .
C26 C 0.3335(8) 0.2302(7) -0.4601(6) 0.045(3) Uani 1 1 d . . .
H26A H 0.3013 0.1818 -0.5073 0.054 Uiso 1 1 calc R . .
C27 C 0.3455(8) 0.2158(7) -0.3731(7) 0.043(3) Uani 1 1 d . . .
C28 C 0.3905(8) 0.2873(7) -0.3043(6) 0.037(2) Uani 1 1 d . . .
C29 C 0.3568(10) 0.3249(8) -0.5725(7) 0.057(3) Uani 1 1 d . . .
C30 C 0.4692(15) 0.3549(13) -0.5735(11) 0.130(8) Uani 1 1 d . . .
H30A H 0.4657 0.3644 -0.6326 0.195 Uiso 1 1 calc R . .
H30B H 0.5016 0.3101 -0.5578 0.195 Uiso 1 1 calc R . .
H30C H 0.5097 0.4088 -0.5307 0.195 Uiso 1 1 calc R . .
C31 C 0.3030(17) 0.2463(10) -0.6407(8) 0.131(9) Uani 1 1 d . . .
H31A H 0.2320 0.2235 -0.6442 0.197 Uiso 1 1 calc R . .
H31B H 0.3378 0.2028 -0.6256 0.197 Uiso 1 1 calc R . .
H31C H 0.3031 0.2600 -0.6978 0.197 Uiso 1 1 calc R . .
C32 C 0.3147(18) 0.3974(12) -0.5965(9) 0.131(8) Uani 1 1 d . . .
H32A H 0.2445 0.3827 -0.5973 0.196 Uiso 1 1 calc R . .
H32B H 0.3141 0.4066 -0.6550 0.196 Uiso 1 1 calc R . .
H32C H 0.3578 0.4503 -0.5529 0.196 Uiso 1 1 calc R . .
C33 C 0.3127(9) 0.1229(7) -0.3582(7) 0.051(3) Uani 1 1 d . . .
H33A H 0.3754 0.1059 -0.3331 0.062 Uiso 1 1 calc R . .
H33B H 0.2712 0.0847 -0.4165 0.062 Uiso 1 1 calc R . .
C34 C 0.2502(9) 0.1043(6) -0.2972(7) 0.043(3) Uani 1 1 d . . .
C35 C 0.1426(8) 0.0874(7) -0.3319(7) 0.048(3) Uani 1 1 d . . .
H35A H 0.1108 0.0949 -0.3905 0.057 Uiso 1 1 calc R . .
C36 C 0.0833(9) 0.0608(8) -0.2843(8) 0.055(3) Uani 1 1 d . A .
C37 C 0.1303(8) 0.0474(7) -0.1993(7) 0.046(3) Uani 1 1 d . . .
H37A H 0.0890 0.0261 -0.1667 0.056 Uiso 1 1 calc R . .
C38 C 0.2369(8) 0.0647(6) -0.1606(6) 0.039(2) Uani 1 1 d . . .
C39 C 0.2969(8) 0.0955(6) -0.2084(6) 0.038(2) Uani 1 1 d . . .
C40 C -0.0350(10) 0.0470(8) -0.3241(8) 0.072(4) Uani 1 1 d D . .
C41 C -0.081(6) 0.117(3) -0.365(3) 0.46(8) Uiso 0.478(11) 1 d PD A 1
H41A H -0.0451 0.1725 -0.3244 0.696 Uiso 0.478(11) 1 calc PR A 1
H41B H -0.1540 0.0999 -0.3744 0.696 Uiso 0.478(11) 1 calc PR A 1
H41C H -0.0722 0.1213 -0.4213 0.696 Uiso 0.478(11) 1 calc PR A 1
C42 C -0.083(3) -0.036(2) -0.399(2) 0.132(15) Uiso 0.478(11) 1 d PD A 1
H42A H -0.0864 -0.0874 -0.3723 0.198 Uiso 0.478(11) 1 calc PR A 1
H42B H -0.0406 -0.0332 -0.4346 0.198 Uiso 0.478(11) 1 calc PR A 1
H42C H -0.1526 -0.0381 -0.4365 0.198 Uiso 0.478(11) 1 calc PR A 1
C43 C -0.085(4) 0.020(3) -0.254(3) 0.21(3) Uiso 0.478(11) 1 d PD A 1
H43A H -0.0381 -0.0010 -0.2082 0.321 Uiso 0.478(11) 1 calc PR A 1
H43B H -0.1503 -0.0259 -0.2831 0.321 Uiso 0.478(11) 1 calc PR A 1
H43C H -0.0957 0.0703 -0.2266 0.321 Uiso 0.478(11) 1 calc PR A 1
C41A C -0.0707(19) 0.0701(13) -0.4197(12) 0.066(7) Uiso 0.522(11) 1 d PD A 2
H41D H -0.1061 0.0167 -0.4640 0.098 Uiso 0.522(11) 1 calc PR A 2
H41E H -0.0105 0.1036 -0.4305 0.098 Uiso 0.522(11) 1 calc PR A 2
H41F H -0.1174 0.1043 -0.4237 0.098 Uiso 0.522(11) 1 calc PR A 2
C42A C -0.0954(18) -0.0481(11) -0.3341(14) 0.065(7) Uiso 0.522(11) 1 d PD A 2
H42D H -0.0736 -0.0663 -0.2771 0.097 Uiso 0.522(11) 1 calc PR A 2
H42E H -0.0823 -0.0837 -0.3774 0.097 Uiso 0.522(11) 1 calc PR A 2
H42F H -0.1689 -0.0550 -0.3542 0.097 Uiso 0.522(11) 1 calc PR A 2
C43A C -0.0650(17) 0.1060(12) -0.2667(12) 0.052(6) Uiso 0.522(11) 1 d PD A 2
H43D H -0.0428 0.0955 -0.2062 0.079 Uiso 0.522(11) 1 calc PR A 2
H43E H -0.1396 0.0936 -0.2904 0.079 Uiso 0.522(11) 1 calc PR A 2
H43F H -0.0317 0.1665 -0.2669 0.079 Uiso 0.522(11) 1 calc PR A 2
C44 C 0.2882(8) 0.0512(6) -0.0656(6) 0.038(2) Uani 1 1 d . . .
H44A H 0.3535 0.0401 -0.0599 0.046 Uiso 1 1 calc R . .
H44B H 0.2428 -0.0007 -0.0555 0.046 Uiso 1 1 calc R . .
C45 C 0.3108(8) 0.1290(6) 0.0069(6) 0.033(2) Uani 1 1 d . . .
C46 C 0.2363(7) 0.1695(6) 0.0011(6) 0.034(2) Uani 1 1 d . . .
H46A H 0.1735 0.1484 -0.0484 0.041 Uiso 1 1 calc R . .
C47 C 0.2480(7) 0.2387(6) 0.0634(6) 0.032(2) Uani 1 1 d . . .
C48 C 0.3450(7) 0.2715(6) 0.1326(6) 0.033(2) Uani 1 1 d . . .
H48A H 0.3582 0.3210 0.1746 0.039 Uiso 1 1 calc R . .
C49 C 0.4229(7) 0.2334(6) 0.1415(6) 0.031(2) Uani 1 1 d . . .
C50 C 0.4042(7) 0.1611(6) 0.0803(6) 0.031(2) Uani 1 1 d . . .
C51 C 0.1609(8) 0.2775(7) 0.0540(7) 0.044(3) Uani 1 1 d . . .
C52 C 0.0656(9) 0.2066(9) 0.0492(11) 0.080(5) Uani 1 1 d . . .
H52A H 0.0808 0.1826 0.1032 0.120 Uiso 1 1 calc R . .
H52B H 0.0453 0.1608 -0.0018 0.120 Uiso 1 1 calc R . .
H52C H 0.0095 0.2310 0.0429 0.120 Uiso 1 1 calc R . .
C53 C 0.1384(11) 0.3168(10) -0.0310(9) 0.076(4) Uani 1 1 d . . .
H53A H 0.0826 0.3416 -0.0374 0.114 Uiso 1 1 calc R . .
H53B H 0.1183 0.2715 -0.0824 0.114 Uiso 1 1 calc R . .
H53C H 0.2002 0.3623 -0.0269 0.114 Uiso 1 1 calc R . .
C54 C 0.1852(9) 0.3525(8) 0.1281(8) 0.063(4) Uani 1 1 d . . .
H54A H 0.2000 0.3325 0.1845 0.095 Uiso 1 1 calc R . .
H54B H 0.1261 0.3738 0.1167 0.095 Uiso 1 1 calc R . .
H54C H 0.2451 0.3992 0.1307 0.095 Uiso 1 1 calc R . .
C55 C 0.5271(7) 0.2737(6) 0.2184(6) 0.032(2) Uani 1 1 d . . .
H55A H 0.5352 0.2322 0.2590 0.038 Uiso 1 1 calc R . .
H55B H 0.5245 0.3261 0.2513 0.038 Uiso 1 1 calc R . .
C56 C 0.4831(9) 0.0589(8) 0.1468(8) 0.053(3) Uani 1 1 d . . .
H56A H 0.5494 0.0468 0.1616 0.063 Uiso 1 1 calc R . .
H56B H 0.4798 0.0841 0.2024 0.063 Uiso 1 1 calc R . .
C57 C 0.3994(9) -0.0225(8) 0.1081(8) 0.054(3) Uani 1 1 d . . .
C58 C 0.3998(9) -0.0845(8) 0.0431(7) 0.054(3) Uani 1 1 d . . .
H58A H 0.4577 -0.0717 0.0261 0.065 Uiso 1 1 calc R . .
C59 C 0.3248(12) -0.1607(8) 0.0027(8) 0.069(4) Uani 1 1 d . . .
H59A H 0.3291 -0.1998 -0.0410 0.083 Uiso 1 1 calc R . .
C60 C 0.2369(11) -0.1792(9) 0.0303(9) 0.072(4) Uani 1 1 d . . .
H60A H 0.1810 -0.2307 0.0024 0.086 Uiso 1 1 calc R . .
C61 C 0.2341(11) -0.1227(10) 0.0964(11) 0.081(4) Uani 1 1 d . . .
H61A H 0.1782 -0.1380 0.1158 0.097 Uiso 1 1 calc R . .
C62 C 0.3108(11) -0.0443(9) 0.1350(9) 0.069(4) Uani 1 1 d . . .
H62A H 0.3060 -0.0051 0.1783 0.083 Uiso 1 1 calc R . .

loop_
_atom_site_aniso_label
_atom_site_aniso_U_11
_atom_site_aniso_U_22
_atom_site_aniso_U_33
_atom_site_aniso_U_23
_atom_site_aniso_U_13
_atom_site_aniso_U_12
Sb1 0.0203(4) 0.0400(4) 0.0289(4) 0.0093(3) 0.0080(3) 0.0062(3)
O1 0.025(3) 0.036(4) 0.024(3) 0.006(3) 0.006(3) 0.010(3)
C1 0.022(5) 0.034(5) 0.015(4) 0.002(4) -0.001(4) 0.009(4)
Sb2 0.0316(4) 0.0357(4) 0.0401(4) 0.0076(3) 0.0168(3) 0.0077(3)
O2 0.031(4) 0.038(4) 0.028(3) 0.004(3) 0.014(3) 0.010(3)
C2 0.025(5) 0.046(6) 0.025(5) 0.008(4) 0.006(4) 0.013(5)
O3 0.041(4) 0.038(4) 0.025(3) 0.009(3) 0.011(3) 0.011(3)
C3 0.044(6) 0.044(6) 0.025(5) 0.011(4) 0.013(5) 0.015(5)
O4 0.039(4) 0.035(4) 0.044(4) 0.006(3) 0.017(3) 0.010(3)
C4 0.037(6) 0.043(6) 0.032(5) 0.002(5) 0.013(5) 0.017(5)
O5 0.033(4) 0.040(4) 0.046(4) 0.009(3) 0.017(3) 0.013(3)
C5 0.027(5) 0.047(6) 0.023(5) 0.000(4) 0.008(4) 0.015(5)
O6 0.038(4) 0.035(4) 0.032(4) 0.007(3) 0.007(3) 0.008(3)
C6 0.020(5) 0.037(5) 0.022(5) 0.004(4) 0.001(4) 0.007(4)
C7 0.042(7) 0.058(7) 0.058(7) 0.015(6) 0.021(6) 0.027(6)
C11 0.016(5) 0.041(6) 0.032(5) 0.010(4) 0.003(4) 0.002(4)
C12 0.024(5) 0.034(5) 0.028(5) 0.003(4) 0.009(4) 0.001(4)
C13 0.028(5) 0.045(6) 0.041(6) 0.013(5) 0.016(5) 0.012(5)
C14 0.028(5) 0.042(6) 0.040(6) 0.010(5) 0.017(5) 0.012(5)
C15 0.037(6) 0.039(6) 0.037(6) 0.012(5) 0.019(5) 0.008(5)
C16 0.025(5) 0.031(5) 0.034(5) 0.006(4) 0.011(4) 0.004(4)
C17 0.027(5) 0.032(5) 0.025(5) 0.004(4) 0.012(4) 0.006(4)
C18 0.048(7) 0.068(8) 0.052(7) 0.012(6) 0.028(6) 0.030(6)
C22 0.029(5) 0.044(6) 0.032(5) 0.012(5) 0.014(4) 0.013(5)
C23 0.029(5) 0.041(6) 0.031(5) 0.009(4) 0.014(4) 0.012(5)
C24 0.027(5) 0.044(6) 0.032(5) 0.008(5) 0.007(4) 0.007(5)
C25 0.041(6) 0.044(6) 0.031(5) -0.001(5) 0.013(5) 0.001(5)
C26 0.044(6) 0.046(7) 0.028(5) -0.004(5) 0.007(5) -0.001(5)
C27 0.042(6) 0.040(6) 0.039(6) 0.006(5) 0.015(5) -0.001(5)
C28 0.038(6) 0.043(6) 0.029(5) 0.001(5) 0.015(5) 0.011(5)
C29 0.077(9) 0.057(8) 0.032(6) 0.008(6) 0.024(6) 0.007(7)
C30 0.153(19) 0.141(17) 0.081(11) 0.018(11) 0.074(13) -0.017(14)
C31 0.22(2) 0.079(11) 0.037(8) -0.004(7) 0.047(11) -0.038(12)
C32 0.23(2) 0.112(14) 0.043(8) 0.034(9) 0.036(12) 0.054(16)
C33 0.061(8) 0.042(6) 0.043(6) 0.003(5) 0.017(6) 0.008(6)
C34 0.056(7) 0.030(6) 0.038(6) -0.001(5) 0.021(6) 0.003(5)
C35 0.042(7) 0.042(6) 0.035(6) -0.009(5) 0.000(5) -0.001(5)
C36 0.040(7) 0.052(7) 0.050(7) -0.008(6) 0.004(6) 0.003(6)
C37 0.038(6) 0.040(6) 0.046(7) -0.016(5) 0.013(5) -0.003(5)
C38 0.040(6) 0.036(6) 0.037(6) -0.002(5) 0.016(5) 0.007(5)
C39 0.033(6) 0.033(6) 0.038(6) -0.005(5) 0.011(5) 0.003(5)
C40 0.040(7) 0.076(9) 0.072(9) -0.005(7) 0.005(7) 0.001(7)
C44 0.036(6) 0.034(6) 0.043(6) 0.009(5) 0.015(5) 0.005(5)
C45 0.038(6) 0.032(5) 0.035(5) 0.004(4) 0.020(5) 0.012(5)
C46 0.025(5) 0.037(6) 0.032(5) 0.004(5) 0.006(4) 0.003(4)
C47 0.026(5) 0.041(6) 0.027(5) 0.005(4) 0.015(4) 0.000(4)
C48 0.035(6) 0.035(6) 0.037(5) 0.008(4) 0.023(5) 0.010(5)
C49 0.025(5) 0.035(6) 0.034(5) 0.011(4) 0.014(4) 0.008(4)
C50 0.031(5) 0.036(6) 0.035(5) 0.009(4) 0.020(5) 0.013(5)
C51 0.034(6) 0.055(7) 0.039(6) 0.003(5) 0.008(5) 0.016(5)
C52 0.040(7) 0.076(9) 0.117(12) -0.022(9) 0.037(8) 0.006(7)
C53 0.074(10) 0.099(11) 0.071(9) 0.019(8) 0.022(8) 0.056(9)
C54 0.053(8) 0.066(8) 0.074(8) -0.013(7) 0.022(7) 0.034(7)
C55 0.037(6) 0.036(5) 0.026(5) 0.009(4) 0.014(4) 0.014(5)
C56 0.037(7) 0.062(8) 0.058(7) 0.011(6) 0.012(6) 0.020(6)
C57 0.058(8) 0.067(8) 0.056(7) 0.023(6) 0.029(6) 0.037(7)
C58 0.045(7) 0.071(9) 0.048(7) 0.012(6) 0.016(6) 0.022(7)
C59 0.092(11) 0.041(7) 0.040(7) 0.006(6) -0.004(7) 0.005(7)
C60 0.060(9) 0.070(9) 0.075(9) 0.015(8) 0.019(8) 0.012(7)
C61 0.061(9) 0.092(11) 0.099(11) 0.017(10) 0.046(9) 0.019(9)
C62 0.071(9) 0.075(10) 0.080(9) 0.018(8) 0.042(8) 0.034(8)

loop_
_atom_type_symbol
_atom_type_description
_atom_type_scat_dispersion_real
_atom_type_scat_dispersion_imag
_atom_type_scat_source
C C 0.0033 0.0016 'International Tables Vol C Tables 4.2.6.8 and 6.1.1.4'
H H 0.0000 0.0000 'International Tables Vol C Tables 4.2.6.8 and 6.1.1.4'
O O 0.0106 0.0060 'International Tables Vol C Tables 4.2.6.8 and 6.1.1.4'
Sb Sb -0.5866 1.5461 'International Tables Vol C Tables 4.2.6.8 and 6.1.1.4'

loop_
_geom_angle_atom_site_label_1
_geom_angle_atom_site_label_2
_geom_angle_atom_site_label_3
_geom_angle
_geom_angle_site_symmetry_1
_geom_angle_site_symmetry_3
_geom_angle_publ_flag
O6 Sb1 O1 92.3(3) . . ?
O6 Sb1 O2 95.6(3) . . ?
O1 Sb1 O2 91.9(2) . . ?
C1 O1 Sb1 123.4(5) . . ?
C2 C1 O1 118.6(8) . . ?
C2 C1 C6 120.7(8) . . ?
O1 C1 C6 120.6(8) . . ?
O6 Sb2 O4 97.8(3) . . ?
O6 Sb2 O3 88.6(3) . . ?
O4 Sb2 O3 91.8(3) . . ?
C17 O2 Sb1 121.5(5) . . ?
C3 C2 C1 118.3(9) . . ?
C3 C2 C55 121.6(8) . . ?
C1 C2 C55 119.9(8) . . ?
C28 O3 Sb2 120.0(6) . . ?
C2 C3 C4 124.1(9) . . ?
C2 C3 H3A 117.9 . . ?
C4 C3 H3A 117.9 . . ?
C39 O4 Sb2 125.1(6) . . ?
C5 C4 C3 115.1(9) . . ?
C5 C4 C7 122.1(9) . . ?
C3 C4 C7 122.7(9) . . ?
C50 O5 C56 114.6(7) . . ?
C6 C5 C4 124.1(9) . . ?
C6 C5 H5A 117.9 . . ?
C4 C5 H5A 117.9 . . ?
Sb2 O6 Sb1 134.9(3) . . ?
C5 C6 C1 117.7(8) . . ?
C5 C6 C11 122.1(8) . . ?
C1 C6 C11 120.0(8) . . ?
C8 C7 C10 109.6(11) . . ?
C8 C7 C9A 137(2) . . ?
C10 C7 C9A 59.1(12) . . ?
C8 C7 C10A 60.9(12) . . ?
C10 C7 C10A 52.3(12) . . ?
C9A C7 C10A 107.8(12) . . ?
C8 C7 C9 110.1(11) . . ?
C10 C7 C9 107.4(10) . . ?
C9A C7 C9 50.3(12) . . ?
C10A C7 C9 140.7(17) . . ?
C8 C7 C8A 50.1(12) . . ?
C10 C7 C8A 135.4(17) . . ?
C9A C7 C8A 106.3(12) . . ?
C10A C7 C8A 106.7(11) . . ?
C9 C7 C8A 61.8(12) . . ?
C8 C7 C4 109.7(14) . . ?
C10 C7 C4 110.9(13) . . ?
C9A C7 C4 112.6(16) . . ?
C10A C7 C4 109.7(14) . . ?
C9 C7 C4 109.2(12) . . ?
C8A C7 C4 113.5(14) . . ?
C7 C8 H8A 109.5 . . ?
C7 C8 H8B 109.5 . . ?
H8A C8 H8B 109.5 . . ?
C7 C8 H8C 109.5 . . ?
H8A C8 H8C 109.5 . . ?
H8B C8 H8C 109.5 . . ?
C7 C8A H8AA 109.5 . . ?
C7 C8A H8AB 109.5 . . ?
H8AA C8A H8AB 109.5 . . ?
C7 C8A H8AC 109.5 . . ?
H8AA C8A H8AC 109.5 . . ?
H8AB C8A H8AC 109.5 . . ?
C7 C9 H9A 109.5 . . ?
C7 C9 H9B 109.5 . . ?
H9A C9 H9B 109.5 . . ?
C7 C9 H9C 109.5 . . ?
H9A C9 H9C 109.5 . . ?
H9B C9 H9C 109.5 . . ?
C7 C9A H9AA 109.5 . . ?
C7 C9A H9AB 109.5 . . ?
H9AA C9A H9AB 109.5 . . ?
C7 C9A H9AC 109.5 . . ?
H9AA C9A H9AC 109.5 . . ?
H9AB C9A H9AC 109.5 . . ?
C7 C10 H10A 109.5 . . ?
C7 C10 H10B 109.5 . . ?
H10A C10 H10B 109.5 . . ?
C7 C10 H10C 109.5 . . ?
H10A C10 H10C 109.5 . . ?
H10B C10 H10C 109.5 . . ?
C7 C10A H10D 109.5 . . ?
C7 C10A H10E 109.5 . . ?
H10D C10A H10E 109.5 . . ?
C7 C10A H10F 109.5 . . ?
H10D C10A H10F 109.5 . . ?
H10E C10A H10F 109.5 . . ?
C12 C11 C6 119.1(8) . . ?
C12 C11 H11A 107.5 . . ?
C6 C11 H11A 107.5 . . ?
C12 C11 H11B 107.5 . . ?
C6 C11 H11B 107.5 . . ?
H11A C11 H11B 107.0 . . ?
C17 C12 C13 119.6(8) . . ?
C17 C12 C11 121.2(8) . . ?
C13 C12 C11 119.0(8) . . ?
C12 C13 C14 121.6(9) . . ?
C12 C13 H13A 119.2 . . ?
C14 C13 H13A 119.2 . . ?
C15 C14 C13 117.3(9) . . ?
C15 C14 C18 120.6(8) . . ?
C13 C14 C18 122.1(9) . . ?
C14 C15 C16 122.4(9) . . ?
C14 C15 H15A 118.8 . . ?
C16 C15 H15A 118.8 . . ?
C17 C16 C15 118.7(9) . . ?
C17 C16 C22 121.4(8) . . ?
C15 C16 C22 119.9(8) . . ?
O2 C17 C12 120.3(7) . . ?
O2 C17 C16 119.4(8) . . ?
C12 C17 C16 120.3(8) . . ?
C19A C18 C20 127.0(17) . . ?
C19A C18 C21 60.7(12) . . ?
C20 C18 C21 113.3(12) . . ?
C19A C18 C20A 112.2(11) . . ?
C20 C18 C20A 35.2(10) . . ?
C21 C18 C20A 139.4(16) . . ?
C19A C18 C14 117.3(13) . . ?
C20 C18 C14 114.5(14) . . ?
C21 C18 C14 107.0(14) . . ?
C20A C18 C14 110.6(11) . . ?
C19A C18 C21A 109.0(11) . . ?
C20 C18 C21A 69.0(11) . . ?
C21 C18 C21A 52.3(11) . . ?
C20A C18 C21A 104.0(9) . . ?
C14 C18 C21A 102.5(12) . . ?
C19A C18 C19 45.0(10) . . ?
C20 C18 C19 108.9(11) . . ?
C21 C18 C19 105.7(11) . . ?
C20A C18 C19 77.6(10) . . ?
C14 C18 C19 107.0(11) . . ?
C21A C18 C19 147.8(14) . . ?
C18 C19 H19A 109.5 . . ?
C18 C19 H19B 109.5 . . ?
H19A C19 H19B 109.5 . . ?
C18 C19 H19C 109.5 . . ?
H19A C19 H19C 109.5 . . ?
H19B C19 H19C 109.5 . . ?
C18 C19A H19D 109.5 . . ?
C18 C19A H19E 109.5 . . ?
H19D C19A H19E 109.5 . . ?
C18 C19A H19F 109.5 . . ?
H19D C19A H19F 109.5 . . ?
H19E C19A H19F 109.5 . . ?
C18 C20 H20A 109.5 . . ?
C18 C20 H20B 109.5 . . ?
H20A C20 H20B 109.5 . . ?
C18 C20 H20C 109.5 . . ?
H20A C20 H20C 109.5 . . ?
H20B C20 H20C 109.5 . . ?
C18 C20A H20D 109.5 . . ?
C18 C20A H20E 109.5 . . ?
H20D C20A H20E 109.5 . . ?
C18 C20A H20F 109.5 . . ?
H20D C20A H20F 109.5 . . ?
H20E C20A H20F 109.5 . . ?
C18 C21 H21A 109.5 . . ?
C18 C21 H21B 109.5 . . ?
H21A C21 H21B 109.5 . . ?
C18 C21 H21C 109.5 . . ?
H21A C21 H21C 109.5 . . ?
H21B C21 H21C 109.5 . . ?
C18 C21A H21D 109.5 . . ?
C18 C21A H21E 109.5 . . ?
H21D C21A H21E 109.5 . . ?
C18 C21A H21F 109.5 . . ?
H21D C21A H21F 109.5 . . ?
H21E C21A H21F 109.5 . . ?
C23 C22 C16 110.6(8) . . ?
C23 C22 H22A 109.5 . . ?
C16 C22 H22A 109.5 . . ?
C23 C22 H22B 109.5 . . ?
C16 C22 H22B 109.5 . . ?
H22A C22 H22B 108.1 . . ?
C28 C23 C24 119.0(9) . . ?
C28 C23 C22 119.6(8) . . ?
C24 C23 C22 121.4(9) . . ?
C23 C24 C25 122.1(9) . . ?
C23 C24 H24A 118.9 . . ?
C25 C24 H24A 118.9 . . ?
C26 C25 C24 116.1(9) . . ?
C26 C25 C29 122.4(9) . . ?
C24 C25 C29 121.4(9) . . ?
C25 C26 C27 123.2(9) . . ?
C25 C26 H26A 118.4 . . ?
C27 C26 H26A 118.4 . . ?
C28 C27 C26 118.2(9) . . ?
C28 C27 C33 122.8(9) . . ?
C26 C27 C33 119.0(9) . . ?
C23 C28 C27 121.2(9) . . ?
C23 C28 O3 117.7(8) . . ?
C27 C28 O3 121.1(9) . . ?
C31 C29 C32 112.2(14) . . ?
C31 C29 C25 114.6(10) . . ?
C32 C29 C25 112.0(11) . . ?
C31 C29 C30 104.5(13) . . ?
C32 C29 C30 105.3(14) . . ?
C25 C29 C30 107.3(11) . . ?
C29 C30 H30A 109.5 . . ?
C29 C30 H30B 109.5 . . ?
H30A C30 H30B 109.5 . . ?
C29 C30 H30C 109.5 . . ?
H30A C30 H30C 109.5 . . ?
H30B C30 H30C 109.5 . . ?
C29 C31 H31A 109.5 . . ?
C29 C31 H31B 109.5 . . ?
H31A C31 H31B 109.5 . . ?
C29 C31 H31C 109.5 . . ?
H31A C31 H31C 109.5 . . ?
H31B C31 H31C 109.5 . . ?
C29 C32 H32A 109.5 . . ?
C29 C32 H32B 109.5 . . ?
H32A C32 H32B 109.5 . . ?
C29 C32 H32C 109.5 . . ?
H32A C32 H32C 109.5 . . ?
H32B C32 H32C 109.5 . . ?
C27 C33 C34 117.3(9) . . ?
C27 C33 H33A 108.0 . . ?
C34 C33 H33A 108.0 . . ?
C27 C33 H33B 108.0 . . ?
C34 C33 H33B 108.0 . . ?
H33A C33 H33B 107.2 . . ?
C35 C34 C39 117.9(10) . . ?
C35 C34 C33 120.1(10) . . ?
C39 C34 C33 121.7(10) . . ?
C36 C35 C34 122.3(10) . . ?
C36 C35 H35A 118.9 . . ?
C34 C35 H35A 118.9 . . ?
C35 C36 C37 118.5(11) . . ?
C35 C36 C40 120.4(11) . . ?
C37 C36 C40 121.1(11) . . ?
C36 C37 C38 121.9(11) . . ?
C36 C37 H37A 119.1 . . ?
C38 C37 H37A 119.1 . . ?
C39 C38 C37 118.9(10) . . ?
C39 C38 C44 119.8(9) . . ?
C37 C38 C44 121.3(9) . . ?
C38 C39 O4 120.0(9) . . ?
C38 C39 C34 120.3(9) . . ?
O4 C39 C34 119.5(9) . . ?
C42A C40 C43A 110.9(11) . . ?
C42A C40 C41 126(3) . . ?
C43A C40 C41 61(2) . . ?
C42A C40 C36 110.2(13) . . ?
C43A C40 C36 110.8(12) . . ?
C41 C40 C36 123(3) . . ?
C42A C40 C42 43.8(15) . . ?
C43A C40 C42 141.4(19) . . ?
C41 C40 C42 106.0(16) . . ?
C36 C40 C42 106.4(18) . . ?
C42A C40 C43 61.2(17) . . ?
C43A C40 C43 53.6(19) . . ?
C41 C40 C43 106.1(16) . . ?
C36 C40 C43 110(2) . . ?
C42 C40 C43 103.8(14) . . ?
C42A C40 C41A 106.4(10) . . ?
C43A C40 C41A 106.1(11) . . ?
C41 C40 C41A 45(2) . . ?
C36 C40 C41A 112.4(13) . . ?
C42 C40 C41A 67.9(16) . . ?
C43 C40 C41A 137(3) . . ?
C40 C41 H41A 109.5 . . ?
C40 C41 H41B 109.5 . . ?
H41A C41 H41B 109.5 . . ?
C40 C41 H41C 109.5 . . ?
H41A C41 H41C 109.5 . . ?
H41B C41 H41C 109.5 . . ?
C40 C42 H42A 109.5 . . ?
C40 C42 H42B 109.5 . . ?
H42A C42 H42B 109.5 . . ?
C40 C42 H42C 109.5 . . ?
H42A C42 H42C 109.5 . . ?
H42B C42 H42C 109.5 . . ?
C40 C43 H43A 109.5 . . ?
C40 C43 H43B 109.5 . . ?
H43A C43 H43B 109.5 . . ?
C40 C43 H43C 109.5 . . ?
H43A C43 H43C 109.5 . . ?
H43B C43 H43C 109.5 . . ?
C40 C41A H41D 109.5 . . ?
C40 C41A H41E 109.5 . . ?
H41D C41A H41E 109.5 . . ?
C40 C41A H41F 109.5 . . ?
H41D C41A H41F 109.5 . . ?
H41E C41A H41F 109.5 . . ?
C40 C42A H42D 109.5 . . ?
C40 C42A H42E 109.5 . . ?
H42D C42A H42E 109.5 . . ?
C40 C42A H42F 109.5 . . ?
H42D C42A H42F 109.5 . . ?
H42E C42A H42F 109.5 . . ?
C40 C43A H43D 109.5 . . ?
C40 C43A H43E 109.5 . . ?
H43D C43A H43E 109.5 . . ?
C40 C43A H43F 109.5 . . ?
H43D C43A H43F 109.5 . . ?
H43E C43A H43F 109.5 . . ?
C38 C44 C45 113.8(8) . . ?
C38 C44 H44A 108.8 . . ?
C45 C44 H44A 108.8 . . ?
C38 C44 H44B 108.8 . . ?
C45 C44 H44B 108.8 . . ?
H44A C44 H44B 107.7 . . ?
C46 C45 C50 117.6(8) . . ?
C46 C45 C44 119.6(9) . . ?
C50 C45 C44 122.7(8) . . ?
C47 C46 C45 124.2(9) . . ?
C47 C46 H46A 117.9 . . ?
C45 C46 H46A 117.9 . . ?
C46 C47 C48 115.8(9) . . ?
C46 C47 C51 121.0(8) . . ?
C48 C47 C51 123.2(8) . . ?
C49 C48 C47 122.3(9) . . ?
C49 C48 H48A 118.9 . . ?
C47 C48 H48A 118.9 . . ?
C50 C49 C48 119.2(9) . . ?
C50 C49 C55 121.8(8) . . ?
C48 C49 C55 119.0(8) . . ?
C49 C50 O5 119.9(8) . . ?
C49 C50 C45 120.7(9) . . ?
O5 C50 C45 119.3(8) . . ?
C52 C51 C54 108.8(10) . . ?
C52 C51 C47 109.1(9) . . ?
C54 C51 C47 114.8(9) . . ?
C52 C51 C53 110.4(11) . . ?
C54 C51 C53 104.6(10) . . ?
C47 C51 C53 109.2(9) . . ?
C51 C52 H52A 109.5 . . ?
C51 C52 H52B 109.5 . . ?
H52A C52 H52B 109.5 . . ?
C51 C52 H52C 109.5 . . ?
H52A C52 H52C 109.5 . . ?
H52B C52 H52C 109.5 . . ?
C51 C53 H53A 109.5 . . ?
C51 C53 H53B 109.5 . . ?
H53A C53 H53B 109.5 . . ?
C51 C53 H53C 109.5 . . ?
H53A C53 H53C 109.5 . . ?
H53B C53 H53C 109.5 . . ?
C51 C54 H54A 109.5 . . ?
C51 C54 H54B 109.5 . . ?
H54A C54 H54B 109.5 . . ?
C51 C54 H54C 109.5 . . ?
H54A C54 H54C 109.5 . . ?
H54B C54 H54C 109.5 . . ?
C49 C55 C2 117.3(7) . . ?
C49 C55 H55A 108.0 . . ?
C2 C55 H55A 108.0 . . ?
C49 C55 H55B 108.0 . . ?
C2 C55 H55B 108.0 . . ?
H55A C55 H55B 107.2 . . ?
C57 C56 O5 113.3(9) . . ?
C57 C56 H56A 108.9 . . ?
O5 C56 H56A 108.9 . . ?
C57 C56 H56B 108.9 . . ?
O5 C56 H56B 108.9 . . ?
H56A C56 H56B 107.7 . . ?
C58 C57 C56 121.8(11) . . ?
C58 C57 C62 116.4(12) . . ?
C56 C57 C62 121.8(11) . . ?
C59 C58 C57 125.6(13) . . ?
C59 C58 H58A 117.2 . . ?
C57 C58 H58A 117.2 . . ?
C58 C59 C60 116.2(13) . . ?
C58 C59 H59A 121.9 . . ?
C60 C59 H59A 121.9 . . ?
C61 C60 C59 120.8(13) . . ?
C61 C60 H60A 119.6 . . ?
C59 C60 H60A 119.6 . . ?
C60 C61 C62 121.6(13) . . ?
C60 C61 H61A 119.2 . . ?
C62 C61 H61A 119.2 . . ?
C61 C62 C57 119.2(13) . . ?
C61 C62 H62A 120.4 . . ?
C57 C62 H62A 120.4 . . ?

loop_
_geom_bond_atom_site_label_1
_geom_bond_atom_site_label_2
_geom_bond_distance
_geom_bond_site_symmetry_2
_geom_bond_publ_flag
Sb1 O6 1.944(7) . ?
Sb1 O1 1.979(6) . ?
Sb1 O2 2.025(6) . ?
O1 C1 1.394(10) . ?
C1 C2 1.385(13) . ?
C1 C6 1.400(12) . ?
Sb2 O6 1.928(6) . ?
Sb2 O4 1.982(6) . ?
Sb2 O3 1.983(6) . ?
O2 C17 1.379(10) . ?
C2 C3 1.369(13) . ?
C2 C55 1.529(13) . ?
O3 C28 1.389(11) . ?
C3 C4 1.388(13) . ?
C3 H3A 0.9400 . ?
O4 C39 1.388(12) . ?
C4 C5 1.387(13) . ?
C4 C7 1.548(14) . ?
O5 C50 1.377(11) . ?
O5 C56 1.452(13) . ?
C5 C6 1.375(12) . ?
C5 H5A 0.9400 . ?
C6 C11 1.536(12) . ?
C7 C8 1.501(16) . ?
C7 C10 1.531(16) . ?
C7 C9A 1.538(17) . ?
C7 C10A 1.539(16) . ?
C7 C9 1.540(15) . ?
C7 C8A 1.543(16) . ?
C8 H8A 0.9700 . ?
C8 H8B 0.9700 . ?
C8 H8C 0.9700 . ?
C8A H8AA 0.9700 . ?
C8A H8AB 0.9700 . ?
C8A H8AC 0.9700 . ?
C9 H9A 0.9700 . ?
C9 H9B 0.9700 . ?
C9 H9C 0.9700 . ?
C9A H9AA 0.9700 . ?
C9A H9AB 0.9700 . ?
C9A H9AC 0.9700 . ?
C10 H10A 0.9700 . ?
C10 H10B 0.9700 . ?
C10 H10C 0.9700 . ?
C10A H10D 0.9700 . ?
C10A H10E 0.9700 . ?
C10A H10F 0.9700 . ?
C11 C12 1.524(12) . ?
C11 H11A 0.9800 . ?
C11 H11B 0.9800 . ?
C12 C17 1.395(13) . ?
C12 C13 1.397(13) . ?
C13 C14 1.425(13) . ?
C13 H13A 0.9400 . ?
C14 C15 1.382(14) . ?
C14 C18 1.533(13) . ?
C15 C16 1.416(13) . ?
C15 H15A 0.9400 . ?
C16 C17 1.403(12) . ?
C16 C22 1.536(13) . ?
C18 C19A 1.461(15) . ?
C18 C20 1.468(15) . ?
C18 C21 1.491(15) . ?
C18 C20A 1.522(14) . ?
C18 C21A 1.550(15) . ?
C18 C19 1.559(15) . ?
C19 H19A 0.9700 . ?
C19 H19B 0.9700 . ?
C19 H19C 0.9700 . ?
C19A H19D 0.9700 . ?
C19A H19E 0.9700 . ?
C19A H19F 0.9700 . ?
C20 H20A 0.9700 . ?
C20 H20B 0.9700 . ?
C20 H20C 0.9700 . ?
C20A H20D 0.9700 . ?
C20A H20E 0.9700 . ?
C20A H20F 0.9700 . ?
C21 H21A 0.9700 . ?
C21 H21B 0.9700 . ?
C21 H21C 0.9700 . ?
C21A H21D 0.9700 . ?
C21A H21E 0.9700 . ?
C21A H21F 0.9700 . ?
C22 C23 1.525(13) . ?
C22 H22A 0.9800 . ?
C22 H22B 0.9800 . ?
C23 C28 1.378(14) . ?
C23 C24 1.390(13) . ?
C24 C25 1.418(13) . ?
C24 H24A 0.9400 . ?
C25 C26 1.370(14) . ?
C25 C29 1.510(14) . ?
C26 C27 1.410(14) . ?
C26 H26A 0.9400 . ?
C27 C28 1.380(13) . ?
C27 C33 1.517(14) . ?
C29 C31 1.453(17) . ?
C29 C32 1.48(2) . ?
C29 C30 1.57(2) . ?
C30 H30A 0.9700 . ?
C30 H30B 0.9700 . ?
C30 H30C 0.9700 . ?
C31 H31A 0.9700 . ?
C31 H31B 0.9700 . ?
C31 H31C 0.9700 . ?
C32 H32A 0.9700 . ?
C32 H32B 0.9700 . ?
C32 H32C 0.9700 . ?
C33 C34 1.541(14) . ?
C33 H33A 0.9800 . ?
C33 H33B 0.9800 . ?
C34 C35 1.400(15) . ?
C34 C39 1.409(14) . ?
C35 C36 1.346(15) . ?
C35 H35A 0.9400 . ?
C36 C37 1.382(16) . ?
C36 C40 1.553(17) . ?
C37 C38 1.389(14) . ?
C37 H37A 0.9400 . ?
C38 C39 1.369(13) . ?
C38 C44 1.532(14) . ?
C40 C42A 1.517(16) . ?
C40 C43A 1.519(15) . ?
C40 C41 1.538(19) . ?
C40 C42 1.555(18) . ?
C40 C43 1.568(19) . ?
C40 C41A 1.572(16) . ?
C41 H41A 0.9700 . ?
C41 H41B 0.9700 . ?
C41 H41C 0.9700 . ?
C42 H42A 0.9700 . ?
C42 H42B 0.9700 . ?
C42 H42C 0.9700 . ?
C43 H43A 0.9700 . ?
C43 H43B 0.9700 . ?
C43 H43C 0.9700 . ?
C41A H41D 0.9700 . ?
C41A H41E 0.9700 . ?
C41A H41F 0.9700 . ?
C42A H42D 0.9700 . ?
C42A H42E 0.9700 . ?
C42A H42F 0.9700 . ?
C43A H43D 0.9700 . ?
C43A H43E 0.9700 . ?
C43A H43F 0.9700 . ?
C44 C45 1.535(13) . ?
C44 H44A 0.9800 . ?
C44 H44B 0.9800 . ?
C45 C46 1.382(13) . ?
C45 C50 1.398(13) . ?
C46 C47 1.380(13) . ?
C46 H46A 0.9400 . ?
C47 C48 1.398(13) . ?
C47 C51 1.517(14) . ?
C48 C49 1.392(13) . ?
C48 H48A 0.9400 . ?
C49 C50 1.374(13) . ?
C49 C55 1.525(13) . ?
C51 C52 1.509(16) . ?
C51 C54 1.514(15) . ?
C51 C53 1.539(16) . ?
C52 H52A 0.9700 . ?
C52 H52B 0.9700 . ?
C52 H52C 0.9700 . ?
C53 H53A 0.9700 . ?
C53 H53B 0.9700 . ?
C53 H53C 0.9700 . ?
C54 H54A 0.9700 . ?
C54 H54B 0.9700 . ?
C54 H54C 0.9700 . ?
C55 H55A 0.9800 . ?
C55 H55B 0.9800 . ?
C56 C57 1.447(16) . ?
C56 H56A 0.9800 . ?
C56 H56B 0.9800 . ?
C57 C58 1.396(16) . ?
C57 C62 1.450(17) . ?
C58 C59 1.342(16) . ?
C58 H58A 0.9400 . ?
C59 C60 1.445(19) . ?
C59 H59A 0.9400 . ?
C60 C61 1.369(19) . ?
C60 H60A 0.9400 . ?
C61 C62 1.372(19) . ?
C61 H61A 0.9400 . ?
C62 H62A 0.9400 . ?

loop_
_geom_torsion_atom_site_label_1
_geom_torsion_atom_site_label_2
_geom_torsion_atom_site_label_3
_geom_torsion_atom_site_label_4
_geom_torsion
_geom_torsion_site_symmetry_1
_geom_torsion_site_symmetry_2
_geom_torsion_site_symmetry_3
_geom_torsion_site_symmetry_4
_geom_torsion_publ_flag
O6 Sb1 O1 C1 4.4(6) . . . . ?
O2 Sb1 O1 C1 -91.3(6) . . . . ?
Sb1 O1 C1 C2 -102.3(8) . . . . ?
Sb1 O1 C1 C6 82.3(9) . . . . ?
O6 Sb1 O2 C17 -2.0(6) . . . . ?
O1 Sb1 O2 C17 90.5(6) . . . . ?
O1 C1 C2 C3 -173.7(8) . . . . ?
C6 C1 C2 C3 1.6(13) . . . . ?
O1 C1 C2 C55 1.2(12) . . . . ?
C6 C1 C2 C55 176.5(8) . . . . ?
O6 Sb2 O3 C28 161.7(7) . . . . ?
O4 Sb2 O3 C28 -100.6(7) . . . . ?
C1 C2 C3 C4 -0.4(15) . . . . ?
C55 C2 C3 C4 -175.2(9) . . . . ?
O6 Sb2 O4 C39 78.7(7) . . . . ?
O3 Sb2 O4 C39 -10.1(7) . . . . ?
C2 C3 C4 C5 -0.5(14) . . . . ?
C2 C3 C4 C7 175.3(9) . . . . ?
C3 C4 C5 C6 0.1(14) . . . . ?
C7 C4 C5 C6 -175.7(9) . . . . ?
O4 Sb2 O6 Sb1 -111.9(5) . . . . ?
O3 Sb2 O6 Sb1 -20.3(5) . . . . ?
O1 Sb1 O6 Sb2 -146.4(5) . . . . ?
O2 Sb1 O6 Sb2 -54.2(5) . . . . ?
C4 C5 C6 C1 1.1(14) . . . . ?
C4 C5 C6 C11 175.2(8) . . . . ?
C2 C1 C6 C5 -2.0(13) . . . . ?
O1 C1 C6 C5 173.2(7) . . . . ?
C2 C1 C6 C11 -176.3(8) . . . . ?
O1 C1 C6 C11 -1.0(12) . . . . ?
C5 C4 C7 C8 -122.2(13) . . . . ?
C3 C4 C7 C8 62.3(14) . . . . ?
C5 C4 C7 C10 -1.1(14) . . . . ?
C3 C4 C7 C10 -176.6(12) . . . . ?
C5 C4 C7 C9A 63.0(15) . . . . ?
C3 C4 C7 C9A -112.5(15) . . . . ?
C5 C4 C7 C10A -57.1(15) . . . . ?
C3 C4 C7 C10A 127.4(14) . . . . ?
C5 C4 C7 C9 117.0(12) . . . . ?
C3 C4 C7 C9 -58.5(14) . . . . ?
C5 C4 C7 C8A -176.2(13) . . . . ?
C3 C4 C7 C8A 8.2(15) . . . . ?
C5 C6 C11 C12 94.5(10) . . . . ?
C1 C6 C11 C12 -91.5(11) . . . . ?
C6 C11 C12 C17 98.7(11) . . . . ?
C6 C11 C12 C13 -86.7(11) . . . . ?
C17 C12 C13 C14 0.5(14) . . . . ?
C11 C12 C13 C14 -174.2(9) . . . . ?
C12 C13 C14 C15 2.2(14) . . . . ?
C12 C13 C14 C18 178.9(9) . . . . ?
C13 C14 C15 C16 -2.1(14) . . . . ?
C18 C14 C15 C16 -178.9(9) . . . . ?
C14 C15 C16 C17 -0.6(14) . . . . ?
C14 C15 C16 C22 178.1(9) . . . . ?
Sb1 O2 C17 C12 -78.2(9) . . . . ?
Sb1 O2 C17 C16 104.7(8) . . . . ?
C13 C12 C17 O2 179.6(8) . . . . ?
C11 C12 C17 O2 -5.9(13) . . . . ?
C13 C12 C17 C16 -3.3(14) . . . . ?
C11 C12 C17 C16 171.2(8) . . . . ?
C15 C16 C17 O2 -179.5(8) . . . . ?
C22 C16 C17 O2 1.8(13) . . . . ?
C15 C16 C17 C12 3.4(13) . . . . ?
C22 C16 C17 C12 -175.3(8) . . . . ?
C15 C14 C18 C19A 179.6(12) . . . . ?
C13 C14 C18 C19A 3.0(16) . . . . ?
C15 C14 C18 C20 11.2(16) . . . . ?
C13 C14 C18 C20 -165.4(13) . . . . ?
C15 C14 C18 C21 -115.2(13) . . . . ?
C13 C14 C18 C21 68.2(14) . . . . ?
C15 C14 C18 C20A 49.2(13) . . . . ?
C13 C14 C18 C20A -127.4(11) . . . . ?
C15 C14 C18 C21A -61.2(13) . . . . ?
C13 C14 C18 C21A 122.2(11) . . . . ?
C15 C14 C18 C19 132.0(12) . . . . ?
C13 C14 C18 C19 -44.6(13) . . . . ?
C17 C16 C22 C23 -131.3(9) . . . . ?
C15 C16 C22 C23 50.0(11) . . . . ?
C16 C22 C23 C28 64.1(11) . . . . ?
C16 C22 C23 C24 -115.5(10) . . . . ?
C28 C23 C24 C25 -2.9(15) . . . . ?
C22 C23 C24 C25 176.7(9) . . . . ?
C23 C24 C25 C26 0.9(15) . . . . ?
C23 C24 C25 C29 -176.9(10) . . . . ?
C24 C25 C26 C27 -0.2(17) . . . . ?
C29 C25 C26 C27 177.5(11) . . . . ?
C25 C26 C27 C28 1.6(18) . . . . ?
C25 C26 C27 C33 -175.9(11) . . . . ?
C24 C23 C28 C27 4.3(15) . . . . ?
C22 C23 C28 C27 -175.3(9) . . . . ?
C24 C23 C28 O3 -178.2(8) . . . . ?
C22 C23 C28 O3 2.2(14) . . . . ?
C26 C27 C28 C23 -3.6(16) . . . . ?
C33 C27 C28 C23 173.8(10) . . . . ?
C26 C27 C28 O3 178.9(9) . . . . ?
C33 C27 C28 O3 -3.7(16) . . . . ?
Sb2 O3 C28 C23 -105.1(9) . . . . ?
Sb2 O3 C28 C27 72.4(11) . . . . ?
C26 C25 C29 C31 4(2) . . . . ?
C24 C25 C29 C31 -178.0(14) . . . . ?
C26 C25 C29 C32 133.7(14) . . . . ?
C24 C25 C29 C32 -48.7(17) . . . . ?
C26 C25 C29 C30 -111.2(14) . . . . ?
C24 C25 C29 C30 66.4(15) . . . . ?
C28 C27 C33 C34 47.1(16) . . . . ?
C26 C27 C33 C34 -135.5(11) . . . . ?
C27 C33 C34 C35 84.2(13) . . . . ?
C27 C33 C34 C39 -102.0(12) . . . . ?
C39 C34 C35 C36 -2.1(16) . . . . ?
C33 C34 C35 C36 172.0(10) . . . . ?
C34 C35 C36 C37 -1.9(17) . . . . ?
C34 C35 C36 C40 177.2(10) . . . . ?
C35 C36 C37 C38 3.2(17) . . . . ?
C40 C36 C37 C38 -175.9(10) . . . . ?
C36 C37 C38 C39 -0.2(16) . . . . ?
C36 C37 C38 C44 178.8(10) . . . . ?
C37 C38 C39 O4 -178.7(9) . . . . ?
C44 C38 C39 O4 2.3(14) . . . . ?
C37 C38 C39 C34 -3.9(15) . . . . ?
C44 C38 C39 C34 177.0(9) . . . . ?
Sb2 O4 C39 C38 -119.5(9) . . . . ?
Sb2 O4 C39 C34 65.8(11) . . . . ?
C35 C34 C39 C38 5.1(15) . . . . ?
C33 C34 C39 C38 -168.9(9) . . . . ?
C35 C34 C39 O4 179.8(9) . . . . ?
C33 C34 C39 O4 5.9(14) . . . . ?
C35 C36 C40 C42A 116.7(13) . . . . ?
C37 C36 C40 C42A -64.2(15) . . . . ?
C35 C36 C40 C43A -120.2(13) . . . . ?
C37 C36 C40 C43A 58.9(15) . . . . ?
C35 C36 C40 C41 -52(3) . . . . ?
C37 C36 C40 C41 127(3) . . . . ?
C35 C36 C40 C42 71(2) . . . . ?
C37 C36 C40 C42 -110.3(19) . . . . ?
C35 C36 C40 C43 -178(2) . . . . ?
C37 C36 C40 C43 1(2) . . . . ?
C35 C36 C40 C41A -1.7(16) . . . . ?
C37 C36 C40 C41A 177.3(12) . . . . ?
C39 C38 C44 C45 94.7(11) . . . . ?
C37 C38 C44 C45 -84.4(12) . . . . ?
C38 C44 C45 C46 44.4(12) . . . . ?
C38 C44 C45 C50 -136.4(9) . . . . ?
C50 C45 C46 C47 -0.5(14) . . . . ?
C44 C45 C46 C47 178.7(9) . . . . ?
C45 C46 C47 C48 4.2(14) . . . . ?
C45 C46 C47 C51 -177.8(9) . . . . ?
C46 C47 C48 C49 -3.9(13) . . . . ?
C51 C47 C48 C49 178.1(9) . . . . ?
C47 C48 C49 C50 0.1(14) . . . . ?
C47 C48 C49 C55 179.4(8) . . . . ?
C48 C49 C50 O5 -179.7(8) . . . . ?
C55 C49 C50 O5 1.0(13) . . . . ?
C48 C49 C50 C45 3.9(13) . . . . ?
C55 C49 C50 C45 -175.4(8) . . . . ?
C56 O5 C50 C49 85.7(10) . . . . ?
C56 O5 C50 C45 -97.8(10) . . . . ?
C46 C45 C50 C49 -3.7(13) . . . . ?
C44 C45 C50 C49 177.1(9) . . . . ?
C46 C45 C50 O5 179.9(8) . . . . ?
C44 C45 C50 O5 0.7(13) . . . . ?
C46 C47 C51 C52 57.1(13) . . . . ?
C48 C47 C51 C52 -125.0(11) . . . . ?
C46 C47 C51 C54 179.4(10) . . . . ?
C48 C47 C51 C54 -2.7(14) . . . . ?
C46 C47 C51 C53 -63.6(13) . . . . ?
C48 C47 C51 C53 114.3(11) . . . . ?
C50 C49 C55 C2 54.6(12) . . . . ?
C48 C49 C55 C2 -124.7(9) . . . . ?
C3 C2 C55 C49 -123.2(10) . . . . ?
C1 C2 C55 C49 62.1(12) . . . . ?
C50 O5 C56 C57 74.0(11) . . . . ?
O5 C56 C57 C58 76.2(13) . . . . ?
O5 C56 C57 C62 -104.0(13) . . . . ?
C56 C57 C58 C59 -178.8(12) . . . . ?
C62 C57 C58 C59 1.4(18) . . . . ?
C57 C58 C59 C60 -0.4(18) . . . . ?
C58 C59 C60 C61 -2(2) . . . . ?
C59 C60 C61 C62 4(2) . . . . ?
C60 C61 C62 C57 -3(2) . . . . ?
C58 C57 C62 C61 0.2(18) . . . . ?
C56 C57 C62 C61 -179.6(13) . . . . ?
